data_7713963
loop_
_publ_author_name
'Muller, Rosa'
'Georghiades, Olivia'
'Bocarsly, Joshua D.'
'Sayed, Farheen N.'
'Riesgo-Gonz\'alez, Victor'
'Bond, Andrew David'
'Grey, Clare P.'
'Wright, Dominic S.'

_publ_section_title
;
 Structural Variation, Magnetism and Single-source Deposition of
 Lanthanide-containing Polyoxotitanates
;
_journal_name_full 'Dalton Transactions'
_journal_paper_doi 10.1039/D3DT02553E
_journal_year 2023
_chemical_formula_moiety 'C36 H92 Cl2 Er2 O20 Ti4'
_chemical_formula_sum 'C36 H92 Cl2 Er2 O20 Ti4'
_chemical_formula_weight 1442.11
_space_group_crystal_system monoclinic
_space_group_IT_number 14
_space_group_name_Hall '-P 2yn'
_space_group_name_H-M_alt 'P 1 21/n 1'
_atom_sites_solution_hydrogens mixed
_atom_sites_solution_primary dual
_atom_sites_solution_secondary difmap
_audit_creation_method SHELXL-2019/1
_audit_update_record
;
2023-07-22 deposited with the CCDC.	2023-09-15 downloaded from the CCDC.
;
_cell_angle_alpha 90
_cell_angle_beta 92.705(3)
_cell_angle_gamma 90
_cell_formula_units_Z 2
_cell_length_a 11.9203(6)
_cell_length_b 18.7662(10)
_cell_length_c 12.7290(7)
_cell_measurement_reflns_used 4389
_cell_measurement_temperature 180(2)
_cell_measurement_theta_max 66.32
_cell_measurement_theta_min 4.97
_cell_volume 2844.3(3)
_computing_cell_refinement 'SAINT (Bruker, 2016)'
_computing_data_collection 'APEX4 (Bruker, 2021)'
_computing_data_reduction SAINT
_computing_molecular_graphics 'Mercury (Macrae et al., 2008)'
_computing_publication_material SHELXL
_computing_structure_refinement 'SHELXL (Sheldrick, 2015)'
_computing_structure_solution 'SHELXT (Sheldrick, 2015)'
_diffrn_ambient_temperature 180(2)
_diffrn_measured_fraction_theta_full 0.998
_diffrn_measured_fraction_theta_max 0.998
_diffrn_measurement_device_type 'Bruker D8-QUEST PHOTON-III'
_diffrn_measurement_method '\w and \f-scans'
_diffrn_radiation_type CuK\a
_diffrn_radiation_wavelength 1.54178
_diffrn_reflns_av_R_equivalents 0.1390
_diffrn_reflns_av_unetI/netI 0.0709
_diffrn_reflns_Laue_measured_fraction_full 0.998
_diffrn_reflns_Laue_measured_fraction_max 0.998
_diffrn_reflns_limit_h_max 14
_diffrn_reflns_limit_h_min -14
_diffrn_reflns_limit_k_max 22
_diffrn_reflns_limit_k_min -22
_diffrn_reflns_limit_l_max 15
_diffrn_reflns_limit_l_min -14
_diffrn_reflns_number 40698
_diffrn_reflns_point_group_measured_fraction_full 0.998
_diffrn_reflns_point_group_measured_fraction_max 0.998
_diffrn_reflns_theta_full 66.704
_diffrn_reflns_theta_max 66.704
_diffrn_reflns_theta_min 4.200
_diffrn_source 'Incoatec I\mS Cu microsource'
_exptl_absorpt_coefficient_mu 11.170
_exptl_absorpt_correction_T_max 0.7528
_exptl_absorpt_correction_T_min 0.4494
_exptl_absorpt_correction_type multi-scan
_exptl_absorpt_process_details 'SADABS (Bruker, 2016)'
_exptl_crystal_colour colourless
_exptl_crystal_density_diffrn 1.684
_exptl_crystal_description block
_exptl_crystal_F_000 1452
_exptl_crystal_size_max 0.160
_exptl_crystal_size_mid 0.100
_exptl_crystal_size_min 0.060
_refine_diff_density_max 2.495
_refine_diff_density_min -1.245
_refine_diff_density_rms 0.168
_refine_ls_extinction_method none
_refine_ls_goodness_of_fit_ref 1.023
_refine_ls_hydrogen_treatment constr
_refine_ls_matrix_type full
_refine_ls_number_parameters 309
_refine_ls_number_reflns 5024
_refine_ls_number_restraints 144
_refine_ls_restrained_S_all 1.023
_refine_ls_R_factor_all 0.0877
_refine_ls_R_factor_gt 0.0532
_refine_ls_shift/su_max 0.001
_refine_ls_shift/su_mean 0.000
_refine_ls_structure_factor_coef Fsqd
_refine_ls_weighting_details 'w=1/[\s^2^(Fo^2^)+(0.0729P)^2^+7.0551P] where P=(Fo^2^+2Fc^2^)/3'
_refine_ls_weighting_scheme calc
_refine_ls_wR_factor_gt 0.1252
_refine_ls_wR_factor_ref 0.1478
_reflns_Friedel_coverage 0.000
_reflns_number_gt 3493
_reflns_number_total 5024
_reflns_threshold_expression 'I > 2\s(I)'
_cod_data_source_file d3dt02553e2.cif
_cod_data_source_block Ti4Er2
_cod_original_sg_symbol_H-M 'P 21/n'
_cod_database_code 7713963
_cambridge_user_name 'Rosa Mueller'
_cambridge_user_crsid rm2055
_cambridge_supervisor_name 'Dominic Wright'
_cambridge_supervisor_crsid dsw1000
_cambridge_crystallographer_name 'Andrew Bond'
_cambridge_crystallographer_crsid adb29
_cambridge_sample_id RM130
_cambridge_data_id DW_B1_0463
_shelx_space_group_comment
;
The symmetry employed for this shelxl refinement is uniquely defined
by the following loop, which should always be used as a source of
symmetry information in preference to the above space-group names.
They are only intended as comments.
;
_shelx_estimated_absorpt_t_min 0.268
_shelx_estimated_absorpt_t_max 0.554

loop_
_space_group_symop_operation_xyz
'x, y, z'
'-x+1/2, y+1/2, -z+1/2'
'-x, -y, -z'
'x-1/2, -y-1/2, z-1/2'

loop_
_atom_site_label
_atom_site_type_symbol
_atom_site_fract_x
_atom_site_fract_y
_atom_site_fract_z
_atom_site_U_iso_or_equiv
_atom_site_adp_type
_atom_site_occupancy
_atom_site_site_symmetry_order
_atom_site_calc_flag
_atom_site_refinement_flags_posn
_atom_site_refinement_flags_adp
_atom_site_refinement_flags_occupancy
_atom_site_disorder_assembly
_atom_site_disorder_group
Er1 Er 0.38328(4) 0.54168(2) 0.42100(3) 0.03143(16) Uani 1 1 d . . . . .
Ti2 Ti 0.39245(11) 0.54427(7) 0.67529(10) 0.0314(3) Uani 1 1 d . . . . .
Ti1 Ti 0.49749(12) 0.66435(7) 0.57323(11) 0.0328(3) Uani 1 1 d . . . . .
Cl1 Cl 0.23168(17) 0.61277(11) 0.30777(18) 0.0482(5) Uani 1 1 d . . . . .
O1 O 0.4785(4) 0.6546(3) 0.4231(4) 0.0348(12) Uani 1 1 d . . . . .
O2 O 0.4719(5) 0.6332(3) 0.7246(4) 0.0400(13) Uani 1 1 d D . . . .
O3 O 0.3136(4) 0.4858(3) 0.5732(4) 0.0374(12) Uani 1 1 d . . . . .
O4 O 0.3291(4) 0.6218(3) 0.5689(4) 0.0351(12) Uani 1 1 d . . . . .
O5 O 0.4518(5) 0.7550(3) 0.5859(5) 0.0472(14) Uani 1 1 d . . . . .
O6 O 0.6495(5) 0.6798(3) 0.5963(4) 0.0383(13) Uani 1 1 d . . . . .
H6 H 0.674712 0.638943 0.614221 0.057 Uiso 1 1 d R U . . .
O7 O 0.2950(5) 0.5466(3) 0.7780(4) 0.0402(13) Uani 1 1 d . . . . .
O8 O 0.4983(4) 0.4735(3) 0.7234(4) 0.0372(12) Uani 1 1 d . . . . .
O9 O 0.2711(4) 0.4493(3) 0.3467(4) 0.0415(13) Uani 1 1 d D . . . .
O10 O 0.5043(4) 0.5589(2) 0.5661(4) 0.0301(11) Uani 1 1 d . . . . .
C11 C 0.4593(7) 0.7117(4) 0.3506(7) 0.045(2) Uani 1 1 d . U . . .
H11A H 0.398107 0.742258 0.375012 0.054 Uiso 1 1 calc R U . . .
H11B H 0.434910 0.691961 0.281038 0.054 Uiso 1 1 calc R U . . .
C12 C 0.5650(9) 0.7570(5) 0.3390(8) 0.065(3) Uani 1 1 d . U . . .
H12A H 0.548652 0.795524 0.288709 0.097 Uiso 1 1 calc R U . . .
H12B H 0.588548 0.777286 0.407479 0.097 Uiso 1 1 calc R U . . .
H12C H 0.625331 0.727016 0.313555 0.097 Uiso 1 1 calc R U . . .
C21 C 0.4488(9) 0.6752(6) 0.8148(8) 0.053(4) Uani 0.74(2) 1 d D U P A 1
H21A H 0.426457 0.642672 0.871448 0.064 Uiso 0.74(2) 1 calc R U P A 1
H21B H 0.383620 0.706198 0.796490 0.064 Uiso 0.74(2) 1 calc R U P A 1
C22 C 0.5441(10) 0.7216(6) 0.8578(8) 0.079(3) Uani 0.74(2) 1 d D U P A 1
H22A H 0.519676 0.747953 0.919157 0.118 Uiso 0.74(2) 1 calc R U P A 1
H22B H 0.608591 0.691532 0.878706 0.118 Uiso 0.74(2) 1 calc R U P A 1
H22C H 0.565631 0.755241 0.803532 0.118 Uiso 0.74(2) 1 calc R U P A 1
C21A C 0.535(3) 0.6440(7) 0.8213(16) 0.045(10) Uani 0.26(2) 1 d D U P A 2
H21C H 0.612221 0.625303 0.813434 0.054 Uiso 0.26(2) 1 calc R U P A 2
H21D H 0.500787 0.615661 0.876869 0.054 Uiso 0.26(2) 1 calc R U P A 2
C22A C 0.5441(10) 0.7216(6) 0.8578(8) 0.079(3) Uani 0.26(2) 1 d D U P A 2
H22D H 0.588779 0.724007 0.924353 0.118 Uiso 0.26(2) 1 calc R U P A 2
H22E H 0.580313 0.750004 0.804502 0.118 Uiso 0.26(2) 1 calc R U P A 2
H22F H 0.468647 0.740341 0.868070 0.118 Uiso 0.26(2) 1 calc R U P A 2
C31 C 0.2565(7) 0.4217(4) 0.5990(7) 0.044(2) Uani 1 1 d . U . . .
H31A H 0.285165 0.405254 0.669094 0.053 Uiso 1 1 calc R U . . .
H31B H 0.274462 0.384496 0.547246 0.053 Uiso 1 1 calc R U . . .
C32 C 0.1315(8) 0.4295(6) 0.6002(10) 0.067(3) Uani 1 1 d . U . . .
H32A H 0.098016 0.383745 0.618301 0.101 Uiso 1 1 calc R U . . .
H32B H 0.112782 0.465396 0.652499 0.101 Uiso 1 1 calc R U . . .
H32C H 0.102066 0.444613 0.530505 0.101 Uiso 1 1 calc R U . . .
C41 C 0.2335(7) 0.6678(5) 0.5797(8) 0.048(2) Uani 1 1 d . U . . .
H41A H 0.231883 0.703935 0.522960 0.058 Uiso 1 1 calc R U . . .
H41B H 0.241458 0.693230 0.647829 0.058 Uiso 1 1 calc R U . . .
C42 C 0.1252(7) 0.6273(5) 0.5746(8) 0.054(2) Uani 1 1 d . U . . .
H42A H 0.062520 0.660394 0.582282 0.081 Uiso 1 1 calc R U . . .
H42B H 0.116283 0.602811 0.506745 0.081 Uiso 1 1 calc R U . . .
H42C H 0.125855 0.592109 0.631576 0.081 Uiso 1 1 calc R U . . .
C51 C 0.3920(10) 0.8174(6) 0.6037(10) 0.077(3) Uani 1 1 d . U . . .
H51A H 0.355268 0.813347 0.671566 0.093 Uiso 1 1 calc R U . . .
H51B H 0.332365 0.823035 0.547483 0.093 Uiso 1 1 calc R U . . .
C52 C 0.4640(12) 0.8805(5) 0.6059(12) 0.098(4) Uani 1 1 d . U . . .
H52A H 0.418684 0.922945 0.618565 0.147 Uiso 1 1 calc R U . . .
H52B H 0.522313 0.875615 0.662395 0.147 Uiso 1 1 calc R U . . .
H52C H 0.499412 0.885302 0.538324 0.147 Uiso 1 1 calc R U . . .
C61 C 0.7164(8) 0.7394(5) 0.6276(8) 0.050(2) Uani 1 1 d . U . . .
H61A H 0.744041 0.733063 0.701615 0.060 Uiso 1 1 calc R U . . .
H61B H 0.669573 0.782978 0.623816 0.060 Uiso 1 1 calc R U . . .
C62 C 0.8140(8) 0.7487(5) 0.5601(8) 0.056(2) Uani 1 1 d . U . . .
H62A H 0.857940 0.790206 0.584087 0.083 Uiso 1 1 calc R U . . .
H62B H 0.861366 0.705990 0.564729 0.083 Uiso 1 1 calc R U . . .
H62C H 0.786928 0.755885 0.486962 0.083 Uiso 1 1 calc R U . . .
C71 C 0.2203(10) 0.5726(6) 0.8486(8) 0.070(3) Uani 1 1 d . U . . .
H71A H 0.144157 0.554734 0.828409 0.084 Uiso 1 1 calc R U . . .
H71B H 0.218482 0.625205 0.843682 0.084 Uiso 1 1 calc R U . . .
C72 C 0.2481(12) 0.5523(6) 0.9584(9) 0.081(4) Uani 1 1 d . U . . .
H72A H 0.192065 0.572300 1.003985 0.121 Uiso 1 1 calc R U . . .
H72B H 0.248186 0.500209 0.964579 0.121 Uiso 1 1 calc R U . . .
H72C H 0.322593 0.570758 0.979868 0.121 Uiso 1 1 calc R U . . .
C81 C 0.5210(9) 0.4518(5) 0.8301(8) 0.057(2) Uani 1 1 d . U . . .
H81A H 0.524052 0.494592 0.875602 0.069 Uiso 1 1 calc R U . . .
H81B H 0.595775 0.428708 0.835847 0.069 Uiso 1 1 calc R U . . .
C82 C 0.4359(10) 0.4015(6) 0.8696(9) 0.073(3) Uani 1 1 d . U . . .
H82A H 0.456201 0.388752 0.942700 0.110 Uiso 1 1 calc R U . . .
H82B H 0.361889 0.424326 0.865918 0.110 Uiso 1 1 calc R U . . .
H82C H 0.433676 0.358383 0.826128 0.110 Uiso 1 1 calc R U . . .
C91 C 0.1576(8) 0.4431(6) 0.3024(9) 0.061(4) Uani 0.79(2) 1 d D U P B 1
H91A H 0.116639 0.487393 0.318244 0.073 Uiso 0.79(2) 1 calc R U P B 1
H91B H 0.120210 0.403471 0.338367 0.073 Uiso 0.79(2) 1 calc R U P B 1
C92 C 0.1463(13) 0.4301(9) 0.1851(9) 0.133(6) Uani 0.79(2) 1 d D U P B 1
H92A H 0.066596 0.426701 0.163005 0.199 Uiso 0.79(2) 1 calc R U P B 1
H92B H 0.180697 0.469666 0.147995 0.199 Uiso 0.79(2) 1 calc R U P B 1
H92C H 0.184278 0.385508 0.168176 0.199 Uiso 0.79(2) 1 calc R U P B 1
C91A C 0.2642(15) 0.441(3) 0.2348(10) 0.069(17) Uani 0.21(2) 1 d D U P B 2
H91C H 0.310504 0.398993 0.216713 0.082 Uiso 0.21(2) 1 calc R U P B 2
H91D H 0.297699 0.483144 0.202575 0.082 Uiso 0.21(2) 1 calc R U P B 2
C92A C 0.1463(13) 0.4301(9) 0.1851(9) 0.133(6) Uani 0.21(2) 1 d D U P B 2
H92D H 0.150662 0.424688 0.108784 0.199 Uiso 0.21(2) 1 calc R U P B 2
H92E H 0.112702 0.387228 0.214324 0.199 Uiso 0.21(2) 1 calc R U P B 2
H92F H 0.099862 0.471612 0.200147 0.199 Uiso 0.21(2) 1 calc R U P B 2

loop_
_atom_site_aniso_label
_atom_site_aniso_U_11
_atom_site_aniso_U_22
_atom_site_aniso_U_33
_atom_site_aniso_U_23
_atom_site_aniso_U_13
_atom_site_aniso_U_12
Er1 0.0341(3) 0.0279(2) 0.0314(3) 0.0017(2) -0.00767(17) 0.00004(19)
Ti2 0.0360(7) 0.0294(7) 0.0284(7) 0.0007(6) -0.0024(5) 0.0004(6)
Ti1 0.0379(7) 0.0246(6) 0.0353(8) -0.0008(6) -0.0049(6) -0.0019(6)
Cl1 0.0466(11) 0.0403(11) 0.0554(13) 0.0095(9) -0.0200(10) 0.0045(9)
O1 0.039(3) 0.030(3) 0.034(3) 0.003(2) -0.007(2) -0.001(2)
O2 0.051(3) 0.041(3) 0.028(3) -0.008(2) 0.004(2) -0.002(3)
O3 0.043(3) 0.034(3) 0.034(3) 0.003(2) -0.007(2) -0.003(2)
O4 0.032(3) 0.034(3) 0.038(3) 0.001(2) -0.006(2) 0.005(2)
O5 0.052(3) 0.028(3) 0.061(4) -0.005(3) -0.006(3) 0.006(3)
O6 0.046(3) 0.025(3) 0.043(3) 0.001(2) -0.012(2) -0.006(2)
O7 0.043(3) 0.043(3) 0.034(3) 0.000(3) 0.002(2) -0.001(2)
O8 0.040(3) 0.036(3) 0.034(3) 0.006(2) -0.007(2) 0.003(2)
O9 0.038(3) 0.037(3) 0.048(3) 0.001(3) -0.013(3) -0.005(2)
O10 0.033(3) 0.028(3) 0.030(3) 0.002(2) -0.002(2) 0.000(2)
C11 0.053(5) 0.037(4) 0.043(5) 0.009(4) -0.004(4) -0.004(4)
C12 0.081(7) 0.050(5) 0.061(6) 0.015(5) -0.009(5) -0.019(5)
C21 0.062(7) 0.054(7) 0.043(6) -0.006(5) 0.003(5) -0.007(5)
C22 0.096(8) 0.079(7) 0.062(6) -0.022(5) 0.019(6) -0.030(6)
C21A 0.047(13) 0.045(12) 0.042(12) -0.001(8) -0.006(8) -0.016(9)
C22A 0.096(8) 0.079(7) 0.062(6) -0.022(5) 0.019(6) -0.030(6)
C31 0.052(5) 0.037(4) 0.042(4) -0.004(4) -0.003(4) -0.008(4)
C32 0.038(5) 0.062(6) 0.101(8) 0.010(6) 0.010(5) -0.011(4)
C41 0.047(5) 0.045(4) 0.053(5) -0.002(4) 0.003(4) 0.014(4)
C42 0.038(5) 0.063(6) 0.061(6) 0.004(5) -0.006(4) 0.010(4)
C51 0.078(6) 0.057(5) 0.095(7) -0.016(5) -0.008(6) 0.010(5)
C52 0.114(9) 0.036(5) 0.142(11) -0.010(6) -0.023(8) 0.005(6)
C61 0.050(5) 0.041(4) 0.059(5) -0.002(4) -0.004(4) -0.009(4)
C62 0.055(5) 0.044(5) 0.068(6) 0.002(5) 0.004(5) -0.012(4)
C71 0.075(6) 0.078(6) 0.058(6) -0.003(5) 0.013(5) 0.012(5)
C72 0.104(9) 0.087(8) 0.051(6) -0.001(6) 0.021(6) 0.005(7)
C81 0.062(5) 0.064(5) 0.044(5) 0.010(4) -0.004(4) 0.013(4)
C82 0.084(8) 0.067(6) 0.071(7) 0.020(6) 0.017(6) 0.013(6)
C91 0.052(7) 0.049(6) 0.081(8) -0.009(5) -0.013(6) -0.003(5)
C92 0.142(11) 0.130(10) 0.122(11) -0.008(9) -0.046(9) -0.017(9)
C91A 0.071(19) 0.067(19) 0.068(19) -0.005(10) 0.005(10) 0.000(10)
C92A 0.142(11) 0.130(10) 0.122(11) -0.008(9) -0.046(9) -0.017(9)

loop_
_atom_type_symbol
_atom_type_description
_atom_type_scat_dispersion_real
_atom_type_scat_dispersion_imag
_atom_type_scat_source
C C 0.0181 0.0091 'International Tables Vol C Tables 4.2.6.8 and 6.1.1.4'
H H 0.0000 0.0000 'International Tables Vol C Tables 4.2.6.8 and 6.1.1.4'
O O 0.0492 0.0322 'International Tables Vol C Tables 4.2.6.8 and 6.1.1.4'
Cl Cl 0.3639 0.7018 'International Tables Vol C Tables 4.2.6.8 and 6.1.1.4'
Ti Ti 0.2191 1.8069 'International Tables Vol C Tables 4.2.6.8 and 6.1.1.4'
Er Er -9.4367 3.9380 'International Tables Vol C Tables 4.2.6.8 and 6.1.1.4'

loop_
_geom_angle_atom_site_label_1
_geom_angle_atom_site_label_2
_geom_angle_atom_site_label_3
_geom_angle
_geom_angle_site_symmetry_1
_geom_angle_site_symmetry_3
_geom_angle_publ_flag
O10 Er1 O10 73.77(19) . 3_666 ?
O10 Er1 O9 138.04(17) . . ?
O10 Er1 O9 75.22(17) 3_666 . ?
O10 Er1 O3 68.95(17) . . ?
O10 Er1 O3 78.84(18) 3_666 . ?
O9 Er1 O3 77.90(18) . . ?
O10 Er1 O8 105.21(18) . 3_666 ?
O10 Er1 O8 66.19(17) 3_666 3_666 ?
O9 Er1 O8 87.04(19) . 3_666 ?
O3 Er1 O8 144.48(17) . 3_666 ?
O10 Er1 O1 65.85(16) . . ?
O10 Er1 O1 116.52(17) 3_666 . ?
O9 Er1 O1 155.59(18) . . ?
O3 Er1 O1 124.07(18) . . ?
O8 Er1 O1 79.50(18) 3_666 . ?
O10 Er1 O4 59.44(16) . . ?
O10 Er1 O4 127.00(16) 3_666 . ?
O9 Er1 O4 125.30(19) . . ?
O3 Er1 O4 62.86(18) . . ?
O8 Er1 O4 146.00(17) 3_666 . ?
O1 Er1 O4 66.58(17) . . ?
O10 Er1 Cl1 139.08(12) . . ?
O10 Er1 Cl1 146.61(13) 3_666 . ?
O9 Er1 Cl1 77.91(13) . . ?
O3 Er1 Cl1 114.37(14) . . ?
O8 Er1 Cl1 93.14(13) 3_666 . ?
O1 Er1 Cl1 82.56(12) . . ?
O4 Er1 Cl1 84.98(12) . . ?
O10 Er1 Ti2 37.64(13) . . ?
O10 Er1 Ti2 87.08(13) 3_666 . ?
O9 Er1 Ti2 113.82(14) . . ?
O3 Er1 Ti2 35.95(12) . . ?
O8 Er1 Ti2 141.20(12) 3_666 . ?
O1 Er1 Ti2 88.95(13) . . ?
O4 Er1 Ti2 40.57(11) . . ?
Cl1 Er1 Ti2 122.16(6) . . ?
O10 Er1 Ti1 36.88(11) . . ?
O10 Er1 Ti1 108.00(12) 3_666 . ?
O9 Er1 Ti1 165.55(15) . . ?
O3 Er1 Ti1 88.80(12) . . ?
O8 Er1 Ti1 107.22(13) 3_666 . ?
O1 Er1 Ti1 35.72(13) . . ?
O4 Er1 Ti1 41.36(12) . . ?
Cl1 Er1 Ti1 102.98(5) . . ?
Ti2 Er1 Ti1 53.26(3) . . ?
O10 Er1 Ti2 83.27(13) . 3_666 ?
O10 Er1 Ti2 34.61(13) 3_666 3_666 ?
O9 Er1 Ti2 87.00(14) . 3_666 ?
O3 Er1 Ti2 113.20(13) . 3_666 ?
O8 Er1 Ti2 33.08(12) 3_666 3_666 ?
O1 Er1 Ti2 92.49(13) . 3_666 ?
O4 Er1 Ti2 141.89(11) . 3_666 ?
Cl1 Er1 Ti2 125.20(6) . 3_666 ?
Ti2 Er1 Ti2 112.21(3) . 3_666 ?
Ti1 Er1 Ti2 103.62(4) . 3_666 ?
O10 Er1 Er1 36.92(11) . 3_666 ?
O10 Er1 Er1 36.84(12) 3_666 3_666 ?
O9 Er1 Er1 107.74(12) . 3_666 ?
O3 Er1 Er1 69.80(12) . 3_666 ?
O8 Er1 Er1 84.91(12) 3_666 3_666 ?
O1 Er1 Er1 91.37(12) . 3_666 ?
O4 Er1 Er1 93.38(11) . 3_666 ?
Cl1 Er1 Er1 173.87(5) . 3_666 ?
Ti2 Er1 Er1 58.24(3) . 3_666 ?
Ti1 Er1 Er1 72.17(3) . 3_666 ?
Ti2 Er1 Er1 53.97(2) 3_666 3_666 ?
O7 Ti2 O3 101.3(2) . . ?
O7 Ti2 O8 103.0(2) . . ?
O3 Ti2 O8 96.6(2) . . ?
O7 Ti2 O10 170.4(2) . . ?
O3 Ti2 O10 85.9(2) . . ?
O8 Ti2 O10 82.3(2) . . ?
O7 Ti2 O2 93.7(2) . . ?
O3 Ti2 O2 154.1(2) . . ?
O8 Ti2 O2 100.5(2) . . ?
O10 Ti2 O2 77.4(2) . . ?
O7 Ti2 O4 103.1(2) . . ?
O3 Ti2 O4 79.0(2) . . ?
O8 Ti2 O4 153.9(2) . . ?
O10 Ti2 O4 71.7(2) . . ?
O2 Ti2 O4 77.0(2) . . ?
O7 Ti2 Ti1 127.88(18) . . ?
O3 Ti2 Ti1 110.39(17) . . ?
O8 Ti2 Ti1 112.88(17) . . ?
O10 Ti2 Ti1 42.72(14) . . ?
O2 Ti2 Ti1 44.71(15) . . ?
O4 Ti2 Ti1 47.67(14) . . ?
O7 Ti2 Er1 137.66(18) . . ?
O3 Ti2 Er1 47.10(16) . . ?
O8 Ti2 Er1 107.49(17) . . ?
O10 Ti2 Er1 45.18(14) . . ?
O2 Ti2 Er1 108.62(15) . . ?
O4 Ti2 Er1 51.10(15) . . ?
Ti1 Ti2 Er1 63.91(4) . . ?
O7 Ti2 Er1 145.43(18) . 3_666 ?
O3 Ti2 Er1 81.52(17) . 3_666 ?
O8 Ti2 Er1 42.93(17) . 3_666 ?
O10 Ti2 Er1 41.38(13) . 3_666 ?
O2 Ti2 Er1 98.04(16) . 3_666 ?
O4 Ti2 Er1 111.14(15) . 3_666 ?
Ti1 Ti2 Er1 81.05(4) . 3_666 ?
Er1 Ti2 Er1 67.79(3) . 3_666 ?
O5 Ti1 O6 97.9(2) . . ?
O5 Ti1 O1 99.1(3) . . ?
O6 Ti1 O1 104.0(2) . . ?
O5 Ti1 O10 164.3(3) . . ?
O6 Ti1 O10 97.0(2) . . ?
O1 Ti1 O10 82.1(2) . . ?
O5 Ti1 O2 97.3(3) . . ?
O6 Ti1 O2 94.8(2) . . ?
O1 Ti1 O2 153.0(2) . . ?
O10 Ti1 O2 76.5(2) . . ?
O5 Ti1 O4 93.8(2) . . ?
O6 Ti1 O4 165.3(2) . . ?
O1 Ti1 O4 82.7(2) . . ?
O10 Ti1 O4 70.7(2) . . ?
O2 Ti1 O4 74.9(2) . . ?
O5 Ti1 Ti2 123.6(2) . . ?
O6 Ti1 Ti2 119.33(17) . . ?
O1 Ti1 Ti2 109.68(16) . . ?
O10 Ti1 Ti2 42.94(15) . . ?
O2 Ti1 Ti2 43.45(14) . . ?
O4 Ti1 Ti2 46.11(14) . . ?
O5 Ti1 Er1 126.96(19) . . ?
O6 Ti1 Er1 125.74(17) . . ?
O1 Ti1 Er1 46.89(15) . . ?
O10 Ti1 Er1 44.43(14) . . ?
O2 Ti1 Er1 106.27(15) . . ?
O4 Ti1 Er1 50.43(14) . . ?
Ti2 Ti1 Er1 62.83(4) . . ?
O5 Ti1 H6 118.4 . . ?
O6 Ti1 H6 22.0 . . ?
O1 Ti1 H6 106.3 . . ?
O10 Ti1 H6 75.8 . . ?
O2 Ti1 H6 84.2 . . ?
O4 Ti1 H6 143.7 . . ?
Ti2 Ti1 H6 98.9 . . ?
Er1 Ti1 H6 110.9 . . ?
C11 O1 Ti1 125.5(5) . . ?
C11 O1 Er1 126.4(4) . . ?
Ti1 O1 Er1 97.4(2) . . ?
C21A O2 Ti2 127.7(8) . . ?
C21 O2 Ti2 127.2(5) . . ?
C21A O2 Ti1 132.3(13) . . ?
C21 O2 Ti1 129.8(6) . . ?
Ti2 O2 Ti1 91.84(19) . . ?
C31 O3 Ti2 123.5(5) . . ?
C31 O3 Er1 138.1(5) . . ?
Ti2 O3 Er1 97.0(2) . . ?
C41 O4 Ti2 127.9(5) . . ?
C41 O4 Ti1 121.0(5) . . ?
Ti2 O4 Ti1 86.22(18) . . ?
C41 O4 Er1 131.4(5) . . ?
Ti2 O4 Er1 88.33(18) . . ?
Ti1 O4 Er1 88.21(18) . . ?
C51 O5 Ti1 165.8(7) . . ?
C61 O6 Ti1 134.6(5) . . ?
C61 O6 H6 116.6 . . ?
Ti1 O6 H6 103.5 . . ?
C71 O7 Ti2 160.6(6) . . ?
C81 O8 Ti2 126.4(5) . . ?
C81 O8 Er1 127.2(5) . 3_666 ?
Ti2 O8 Er1 104.0(2) . 3_666 ?
C91A O9 Er1 119.2(17) . . ?
C91 O9 Er1 135.9(6) . . ?
Ti1 O10 Ti2 94.3(2) . . ?
Ti1 O10 Er1 98.69(19) . . ?
Ti2 O10 Er1 97.2(2) . . ?
Ti1 O10 Er1 146.6(3) . 3_666 ?
Ti2 O10 Er1 104.0(2) . 3_666 ?
Er1 O10 Er1 106.23(19) . 3_666 ?
O1 C11 C12 111.8(7) . . ?
O1 C11 H11A 109.3 . . ?
C12 C11 H11A 109.3 . . ?
O1 C11 H11B 109.3 . . ?
C12 C11 H11B 109.3 . . ?
H11A C11 H11B 107.9 . . ?
C11 C12 H12A 109.5 . . ?
C11 C12 H12B 109.5 . . ?
H12A C12 H12B 109.5 . . ?
C11 C12 H12C 109.5 . . ?
H12A C12 H12C 109.5 . . ?
H12B C12 H12C 109.5 . . ?
O2 C21 C22 116.0(7) . . ?
O2 C21 H21A 108.3 . . ?
C22 C21 H21A 108.3 . . ?
O2 C21 H21B 108.3 . . ?
C22 C21 H21B 108.3 . . ?
H21A C21 H21B 107.4 . . ?
C21 C22 H22A 109.5 . . ?
C21 C22 H22B 109.5 . . ?
H22A C22 H22B 109.5 . . ?
C21 C22 H22C 109.5 . . ?
H22A C22 H22C 109.5 . . ?
H22B C22 H22C 109.5 . . ?
O2 C21A C22A 115.0(9) . . ?
O2 C21A H21C 108.5 . . ?
C22A C21A H21C 108.5 . . ?
O2 C21A H21D 108.5 . . ?
C22A C21A H21D 108.5 . . ?
H21C C21A H21D 107.5 . . ?
C21A C22A H22D 109.5 . . ?
C21A C22A H22E 109.5 . . ?
H22D C22A H22E 109.5 . . ?
C21A C22A H22F 109.5 . . ?
H22D C22A H22F 109.5 . . ?
H22E C22A H22F 109.5 . . ?
O3 C31 C32 113.9(7) . . ?
O3 C31 H31A 108.8 . . ?
C32 C31 H31A 108.8 . . ?
O3 C31 H31B 108.8 . . ?
C32 C31 H31B 108.8 . . ?
H31A C31 H31B 107.7 . . ?
C31 C32 H32A 109.5 . . ?
C31 C32 H32B 109.5 . . ?
H32A C32 H32B 109.5 . . ?
C31 C32 H32C 109.5 . . ?
H32A C32 H32C 109.5 . . ?
H32B C32 H32C 109.5 . . ?
O4 C41 C42 112.1(7) . . ?
O4 C41 H41A 109.2 . . ?
C42 C41 H41A 109.2 . . ?
O4 C41 H41B 109.2 . . ?
C42 C41 H41B 109.2 . . ?
H41A C41 H41B 107.9 . . ?
C41 C42 H42A 109.5 . . ?
C41 C42 H42B 109.5 . . ?
H42A C42 H42B 109.5 . . ?
C41 C42 H42C 109.5 . . ?
H42A C42 H42C 109.5 . . ?
H42B C42 H42C 109.5 . . ?
O5 C51 C52 112.3(10) . . ?
O5 C51 H51A 109.1 . . ?
C52 C51 H51A 109.1 . . ?
O5 C51 H51B 109.1 . . ?
C52 C51 H51B 109.1 . . ?
H51A C51 H51B 107.9 . . ?
C51 C52 H52A 109.5 . . ?
C51 C52 H52B 109.5 . . ?
H52A C52 H52B 109.5 . . ?
C51 C52 H52C 109.5 . . ?
H52A C52 H52C 109.5 . . ?
H52B C52 H52C 109.5 . . ?
O6 C61 C62 111.9(8) . . ?
O6 C61 H61A 109.2 . . ?
C62 C61 H61A 109.2 . . ?
O6 C61 H61B 109.2 . . ?
C62 C61 H61B 109.2 . . ?
H61A C61 H61B 107.9 . . ?
C61 C62 H62A 109.5 . . ?
C61 C62 H62B 109.5 . . ?
H62A C62 H62B 109.5 . . ?
C61 C62 H62C 109.5 . . ?
H62A C62 H62C 109.5 . . ?
H62B C62 H62C 109.5 . . ?
O7 C71 C72 113.8(9) . . ?
O7 C71 H71A 108.8 . . ?
C72 C71 H71A 108.8 . . ?
O7 C71 H71B 108.8 . . ?
C72 C71 H71B 108.8 . . ?
H71A C71 H71B 107.7 . . ?
C71 C72 H72A 109.5 . . ?
C71 C72 H72B 109.5 . . ?
H72A C72 H72B 109.5 . . ?
C71 C72 H72C 109.5 . . ?
H72A C72 H72C 109.5 . . ?
H72B C72 H72C 109.5 . . ?
O8 C81 C82 113.5(9) . . ?
O8 C81 H81A 108.9 . . ?
C82 C81 H81A 108.9 . . ?
O8 C81 H81B 108.9 . . ?
C82 C81 H81B 108.9 . . ?
H81A C81 H81B 107.7 . . ?
C81 C82 H82A 109.5 . . ?
C81 C82 H82B 109.5 . . ?
H82A C82 H82B 109.5 . . ?
C81 C82 H82C 109.5 . . ?
H82A C82 H82C 109.5 . . ?
H82B C82 H82C 109.5 . . ?
O9 C91 C92 115.9(8) . . ?
O9 C91 H91A 108.3 . . ?
C92 C91 H91A 108.3 . . ?
O9 C91 H91B 108.3 . . ?
C92 C91 H91B 108.3 . . ?
H91A C91 H91B 107.4 . . ?
C91 C92 H92A 109.5 . . ?
C91 C92 H92B 109.5 . . ?
H92A C92 H92B 109.5 . . ?
C91 C92 H92C 109.5 . . ?
H92A C92 H92C 109.5 . . ?
H92B C92 H92C 109.5 . . ?
O9 C91A C92A 115.8(10) . . ?
O9 C91A H91C 108.3 . . ?
C92A C91A H91C 108.3 . . ?
O9 C91A H91D 108.3 . . ?
C92A C91A H91D 108.3 . . ?
H91C C91A H91D 107.4 . . ?
C91A C92A H92D 109.5 . . ?
C91A C92A H92E 109.5 . . ?
H92D C92A H92E 109.5 . . ?
C91A C92A H92F 109.5 . . ?
H92D C92A H92F 109.5 . . ?
H92E C92A H92F 109.5 . . ?

loop_
_geom_bond_atom_site_label_1
_geom_bond_atom_site_label_2
_geom_bond_distance
_geom_bond_site_symmetry_2
_geom_bond_publ_flag
Er1 O10 2.312(5) . ?
Er1 O10 2.316(5) 3_666 ?
Er1 O9 2.360(5) . ?
Er1 O3 2.386(5) . ?
Er1 O8 2.386(6) 3_666 ?
Er1 O1 2.403(5) . ?
Er1 O4 2.518(5) . ?
Er1 Cl1 2.6225(18) . ?
Er1 Ti2 3.2339(14) . ?
Er1 Ti1 3.2648(14) . ?
Er1 Ti2 3.4000(14) 3_666 ?
Er1 Er1 3.7021(8) 3_666 ?
Ti2 O7 1.790(6) . ?
Ti2 O3 1.912(5) . ?
Ti2 O8 1.912(5) . ?
Ti2 O10 1.990(5) . ?
Ti2 O2 2.005(5) . ?
Ti2 O4 2.104(5) . ?
Ti2 Ti1 2.9133(19) . ?
Ti1 O5 1.795(5) . ?
Ti1 O6 1.845(5) . ?
Ti1 O1 1.922(5) . ?
Ti1 O10 1.982(5) . ?
Ti1 O2 2.051(5) . ?
Ti1 O4 2.158(5) . ?
Ti1 H6 2.2042 . ?
O1 C11 1.426(9) . ?
O2 C21A 1.428(10) . ?
O2 C21 1.430(8) . ?
O3 C31 1.428(9) . ?
O4 C41 1.441(9) . ?
O5 C51 1.395(11) . ?
O6 C61 1.420(9) . ?
O6 H6 0.8500 . ?
O7 C71 1.384(11) . ?
O8 C81 1.432(10) . ?
O9 C91A 1.433(10) . ?
O9 C91 1.445(8) . ?
C11 C12 1.532(13) . ?
C11 H11A 0.9900 . ?
C11 H11B 0.9900 . ?
C12 H12A 0.9800 . ?
C12 H12B 0.9800 . ?
C12 H12C 0.9800 . ?
C21 C22 1.513(8) . ?
C21 H21A 0.9900 . ?
C21 H21B 0.9900 . ?
C22 H22A 0.9800 . ?
C22 H22B 0.9800 . ?
C22 H22C 0.9800 . ?
C21A C22A 1.531(10) . ?
C21A H21C 0.9900 . ?
C21A H21D 0.9900 . ?
C22A H22D 0.9800 . ?
C22A H22E 0.9800 . ?
C22A H22F 0.9800 . ?
C31 C32 1.498(12) . ?
C31 H31A 0.9900 . ?
C31 H31B 0.9900 . ?
C32 H32A 0.9800 . ?
C32 H32B 0.9800 . ?
C32 H32C 0.9800 . ?
C41 C42 1.498(12) . ?
C41 H41A 0.9900 . ?
C41 H41B 0.9900 . ?
C42 H42A 0.9800 . ?
C42 H42B 0.9800 . ?
C42 H42C 0.9800 . ?
C51 C52 1.463(16) . ?
C51 H51A 0.9900 . ?
C51 H51B 0.9900 . ?
C52 H52A 0.9800 . ?
C52 H52B 0.9800 . ?
C52 H52C 0.9800 . ?
C61 C62 1.489(13) . ?
C61 H61A 0.9900 . ?
C61 H61B 0.9900 . ?
C62 H62A 0.9800 . ?
C62 H62B 0.9800 . ?
C62 H62C 0.9800 . ?
C71 C72 1.471(15) . ?
C71 H71A 0.9900 . ?
C71 H71B 0.9900 . ?
C72 H72A 0.9800 . ?
C72 H72B 0.9800 . ?
C72 H72C 0.9800 . ?
C81 C82 1.490(14) . ?
C81 H81A 0.9900 . ?
C81 H81B 0.9900 . ?
C82 H82A 0.9800 . ?
C82 H82B 0.9800 . ?
C82 H82C 0.9800 . ?
C91 C92 1.513(9) . ?
C91 H91A 0.9900 . ?
C91 H91B 0.9900 . ?
C92 H92A 0.9800 . ?
C92 H92B 0.9800 . ?
C92 H92C 0.9800 . ?
C91A C92A 1.526(10) . ?
C91A H91C 0.9900 . ?
C91A H91D 0.9900 . ?
C92A H92D 0.9800 . ?
C92A H92E 0.9800 . ?
C92A H92F 0.9800 . ?

loop_
_geom_torsion_atom_site_label_1
_geom_torsion_atom_site_label_2
_geom_torsion_atom_site_label_3
_geom_torsion_atom_site_label_4
_geom_torsion
_geom_torsion_site_symmetry_1
_geom_torsion_site_symmetry_2
_geom_torsion_site_symmetry_3
_geom_torsion_site_symmetry_4
_geom_torsion_publ_flag
O6 Ti1 O5 C51 -152(3) . . . . ?
O1 Ti1 O5 C51 102(3) . . . . ?
O10 Ti1 O5 C51 9(3) . . . . ?
O2 Ti1 O5 C51 -56(3) . . . . ?
O4 Ti1 O5 C51 19(3) . . . . ?
Ti2 Ti1 O5 C51 -19(3) . . . . ?
Er1 Ti1 O5 C51 61(3) . . . . ?
O5 Ti1 O6 C61 7.3(8) . . . . ?
O1 Ti1 O6 C61 108.8(8) . . . . ?
O10 Ti1 O6 C61 -167.7(7) . . . . ?
O2 Ti1 O6 C61 -90.7(8) . . . . ?
O4 Ti1 O6 C61 -135.2(9) . . . . ?
Ti2 Ti1 O6 C61 -128.7(7) . . . . ?
Er1 Ti1 O6 C61 155.3(7) . . . . ?
O3 Ti2 O7 C71 -117.0(19) . . . . ?
O8 Ti2 O7 C71 143.4(19) . . . . ?
O2 Ti2 O7 C71 41.7(19) . . . . ?
O4 Ti2 O7 C71 -35.8(19) . . . . ?
Ti1 Ti2 O7 C71 10(2) . . . . ?
Er1 Ti2 O7 C71 -81.3(19) . . . . ?
Er1 Ti2 O7 C71 151.6(18) 3_666 . . . ?
Ti1 O1 C11 C12 72.2(9) . . . . ?
Er1 O1 C11 C12 -151.6(6) . . . . ?
Ti2 O2 C21 C22 157.8(8) . . . . ?
Ti1 O2 C21 C22 -69.1(13) . . . . ?
Ti2 O2 C21A C22A -155.5(12) . . . . ?
Ti1 O2 C21A C22A 65(3) . . . . ?
Ti2 O3 C31 C32 102.9(8) . . . . ?
Er1 O3 C31 C32 -94.5(9) . . . . ?
Ti2 O4 C41 C42 -68.2(9) . . . . ?
Ti1 O4 C41 C42 -179.9(6) . . . . ?
Er1 O4 C41 C42 61.4(10) . . . . ?
Ti1 O5 C51 C52 166(2) . . . . ?
Ti1 O6 C61 C62 -133.2(7) . . . . ?
Ti2 O7 C71 C72 -126.9(17) . . . . ?
Ti2 O8 C81 C82 79.1(10) . . . . ?
Er1 O8 C81 C82 -121.3(8) 3_666 . . . ?
Er1 O9 C91 C92 110.8(11) . . . . ?
Er1 O9 C91A C92A -134(3) . . . . ?
